data_7213871
loop_
_publ_author_name
'Ding, Caixia'
'Rui, Xing'
'Wang, Cheng'
'Xie, Yongshu'

_publ_section_title
;
 Coordination polymers of a multipyridyl and pyrazolyl ligand with
 conformational flexibility: syntheses, structures and luminescence
;
_journal_issue 6
_journal_name_full CrystEngComm
_journal_page_first 1010
_journal_paper_doi 10.1039/c3ce42147c
_journal_volume 16
_journal_year 2014
_chemical_formula_sum 'C32 H24 I2 N10 Zn'
_chemical_formula_weight 867.78
_chemical_name_systematic
; 
 ? 
;
_space_group_IT_number 14
_symmetry_cell_setting monoclinic
_symmetry_space_group_name_Hall '-P 2yn'
_symmetry_space_group_name_H-M 'P 1 21/n 1'
_atom_sites_solution_hydrogens geom
_atom_sites_solution_primary direct
_atom_sites_solution_secondary difmap
_audit_creation_method SHELXL-97
_cell_angle_alpha 90.00
_cell_angle_beta 96.5450(10)
_cell_angle_gamma 90.00
_cell_formula_units_Z 4
_cell_length_a 10.5859(7)
_cell_length_b 16.9380(14)
_cell_length_c 19.398(2)
_cell_measurement_temperature 293(2)
_cell_volume 3455.5(5)
_computing_cell_refinement 'Bruker FRAMBO'
_computing_data_collection 'Bruker FRAMBO'
_computing_data_reduction 'Bruker SAINT'
_computing_molecular_graphics 'Bruker SHELXTL'
_computing_publication_material 'Bruker SHELXTL'
_computing_structure_refinement 'SHELXL-97 (Sheldrick, 1997)'
_computing_structure_solution 'SHELXS-97 (Sheldrick, 1990)'
_diffrn_ambient_temperature 293(2)
_diffrn_measured_fraction_theta_full 0.996
_diffrn_measured_fraction_theta_max 0.996
_diffrn_measurement_device_type 'multiwire proportional'
_diffrn_measurement_method 'phi and omega scans'
_diffrn_radiation_monochromator graphite
_diffrn_radiation_source 'fine-focus sealed tube'
_diffrn_radiation_type MoK\a
_diffrn_radiation_wavelength 0.71073
_diffrn_reflns_av_R_equivalents 0.0557
_diffrn_reflns_av_sigmaI/netI 0.0801
_diffrn_reflns_limit_h_max 12
_diffrn_reflns_limit_h_min -12
_diffrn_reflns_limit_k_max 20
_diffrn_reflns_limit_k_min -20
_diffrn_reflns_limit_l_max 23
_diffrn_reflns_limit_l_min -21
_diffrn_reflns_number 13805
_diffrn_reflns_theta_full 25.00
_diffrn_reflns_theta_max 25.00
_diffrn_reflns_theta_min 2.43
_exptl_absorpt_coefficient_mu 2.535
_exptl_absorpt_correction_T_max 0.6181
_exptl_absorpt_correction_T_min 0.4976
_exptl_absorpt_correction_type multi-scan
_exptl_absorpt_process_details sadabs
_exptl_crystal_density_diffrn 1.668
_exptl_crystal_density_method 'not measured'
_exptl_crystal_F_000 1688
_exptl_crystal_size_max 0.32
_exptl_crystal_size_mid 0.27
_exptl_crystal_size_min 0.21
_refine_diff_density_max 2.629
_refine_diff_density_min -1.780
_refine_diff_density_rms 0.152
_refine_ls_extinction_method none
_refine_ls_goodness_of_fit_ref 1.023
_refine_ls_hydrogen_treatment constr
_refine_ls_matrix_type full
_refine_ls_number_parameters 406
_refine_ls_number_reflns 6065
_refine_ls_number_restraints 0
_refine_ls_restrained_S_all 1.023
_refine_ls_R_factor_all 0.1330
_refine_ls_R_factor_gt 0.0818
_refine_ls_shift/su_max 0.014
_refine_ls_shift/su_mean 0.001
_refine_ls_structure_factor_coef Fsqd
_refine_ls_weighting_details 'calc w=1/[\s^2^(Fo^2^)+(0.1119P)^2^+19.2371P] where P=(Fo^2^+2Fc^2^)/3'
_refine_ls_weighting_scheme calc
_refine_ls_wR_factor_gt 0.2048
_refine_ls_wR_factor_ref 0.2499
_reflns_number_gt 3553
_reflns_number_total 6065
_reflns_threshold_expression >2sigma(I)
_cod_data_source_file c3ce42147c.txt
_cod_data_source_block 111201b
_cod_depositor_comments
;
The following automatic conversions were performed:

'_symmetry_cell_setting' value 'Monoclinic' changed to 'monoclinic'
according to
/usr/data/users/saulius/automatic-downloads/current/RSC/lib/dictionaries/cif_core.dic
dictionary named 'cif_core.dic' version 2.4.2 from 2011-04-26.

Automatic conversion script
Id: cif_fix_values 2281 2013-09-26 08:29:07Z andrius 
;
_cod_original_sg_symbol_H-M P2(1)/n
_cod_database_code 7213871

loop_
_symmetry_equiv_pos_as_xyz
'x, y, z'
'-x+1/2, y+1/2, -z+1/2'
'-x, -y, -z'
'x-1/2, -y-1/2, z-1/2'

loop_
_atom_site_label
_atom_site_type_symbol
_atom_site_fract_x
_atom_site_fract_y
_atom_site_fract_z
_atom_site_U_iso_or_equiv
_atom_site_adp_type
_atom_site_occupancy
_atom_site_symmetry_multiplicity
_atom_site_calc_flag
_atom_site_refinement_flags
Zn1 Zn 0.56155(10) 0.32834(7) 0.20157(7) 0.0518(4) Uani 1 1 d .
I1 I 0.61494(10) 0.39491(6) 0.09010(6) 0.0871(4) Uani 1 1 d .
I2 I 0.72111(9) 0.23891(7) 0.27076(6) 0.1011(5) Uani 1 1 d .
N1 N 0.7812(8) 0.6958(5) 0.6011(4) 0.047(2) Uani 1 1 d .
N2 N 0.4309(7) 0.6289(5) 0.3663(4) 0.0395(19) Uani 1 1 d .
N3 N 0.8555(7) 0.5689(5) 0.5853(5) 0.047(2) Uani 1 1 d .
N4 N 0.9154(8) 0.4424(5) 0.5593(6) 0.056(2) Uani 1 1 d .
N5 N 0.9875(11) 0.3763(7) 0.5732(7) 0.077(3) Uani 1 1 d .
N6 N 0.7222(7) 0.8270(5) 0.6078(4) 0.046(2) Uani 1 1 d .
N7 N 0.6448(10) 0.9544(6) 0.6051(5) 0.064(3) Uani 1 1 d .
N8 N 0.6605(13) 1.0336(7) 0.6102(7) 0.085(3) Uani 1 1 d .
N9 N 0.5141(7) 0.4208(5) 0.2632(4) 0.043(2) Uani 1 1 d .
N10 N 0.1118(7) 0.7729(5) 0.3163(5) 0.044(2) Uani 1 1 d .
C1 C 0.6881(8) 0.6811(6) 0.5412(5) 0.038(2) Uani 1 1 d .
C2 C 0.5901(9) 0.6290(7) 0.5465(5) 0.050(3) Uani 1 1 d .
H2 H 0.5803 0.6056 0.5889 0.061 Uiso 1 1 calc R
C3 C 0.5064(9) 0.6117(6) 0.4888(5) 0.045(2) Uani 1 1 d .
H3 H 0.4427 0.5743 0.4914 0.054 Uiso 1 1 calc R
C4 C 0.5177(8) 0.6499(5) 0.4276(5) 0.035(2) Uani 1 1 d .
C5 C 0.6131(9) 0.7055(6) 0.4223(5) 0.042(2) Uani 1 1 d .
H5 H 0.6195 0.7319 0.3808 0.051 Uiso 1 1 calc R
C6 C 0.6975(9) 0.7202(6) 0.4803(5) 0.046(3) Uani 1 1 d .
H6 H 0.7618 0.7572 0.4780 0.055 Uiso 1 1 calc R
C7 C 0.8570(8) 0.6323(7) 0.6264(5) 0.047(3) Uani 1 1 d .
C8 C 0.9259(11) 0.6326(8) 0.6928(6) 0.066(3) Uani 1 1 d .
H8 H 0.9242 0.6758 0.7224 0.080 Uiso 1 1 calc R
C9 C 0.9970(12) 0.5654(10) 0.7124(7) 0.078(4) Uani 1 1 d .
H9 H 1.0459 0.5645 0.7553 0.094 Uiso 1 1 calc R
C10 C 0.9969(11) 0.5005(9) 0.6702(8) 0.074(4) Uani 1 1 d .
H10 H 1.0438 0.4556 0.6837 0.089 Uiso 1 1 calc R
C11 C 0.9246(9) 0.5051(7) 0.6076(6) 0.053(3) Uani 1 1 d .
C12 C 0.9560(14) 0.3315(9) 0.5192(10) 0.087(5) Uani 1 1 d .
H12 H 0.9876 0.2808 0.5146 0.105 Uiso 1 1 calc R
C13 C 0.8708(13) 0.3675(8) 0.4695(8) 0.076(4) Uani 1 1 d .
H13 H 0.8383 0.3468 0.4267 0.091 Uiso 1 1 calc R
C14 C 0.8435(11) 0.4406(8) 0.4966(7) 0.065(3) Uani 1 1 d .
H14 H 0.7889 0.4793 0.4765 0.078 Uiso 1 1 calc R
C15 C 0.8182(9) 0.7756(6) 0.6133(5) 0.044(2) Uani 1 1 d .
C16 C 0.9456(10) 0.8001(7) 0.6258(6) 0.060(3) Uani 1 1 d .
H16 H 1.0115 0.7635 0.6309 0.072 Uiso 1 1 calc R
C17 C 0.9695(12) 0.8799(8) 0.6302(6) 0.064(3) Uani 1 1 d .
H17 H 1.0528 0.8980 0.6383 0.077 Uiso 1 1 calc R
C18 C 0.8726(12) 0.9321(8) 0.6228(6) 0.067(3) Uani 1 1 d .
H18 H 0.8880 0.9861 0.6257 0.080 Uiso 1 1 calc R
C19 C 0.7511(11) 0.9036(7) 0.6109(6) 0.052(3) Uani 1 1 d .
C20 C 0.547(2) 1.0598(11) 0.6002(9) 0.100(5) Uani 1 1 d .
H20 H 0.5278 1.1134 0.5997 0.120 Uiso 1 1 calc R
C21 C 0.4542(18) 1.0017(13) 0.5903(10) 0.115(6) Uani 1 1 d .
H21 H 0.3665 1.0080 0.5824 0.138 Uiso 1 1 calc R
C22 C 0.5218(14) 0.9337(9) 0.5947(8) 0.081(4) Uani 1 1 d .
H22 H 0.4893 0.8827 0.5913 0.097 Uiso 1 1 calc R
C23 C 0.6061(10) 0.4669(7) 0.2963(7) 0.063(3) Uani 1 1 d .
H23 H 0.6902 0.4511 0.2961 0.075 Uiso 1 1 calc R
C24 C 0.5824(9) 0.5358(7) 0.3301(7) 0.060(3) Uani 1 1 d .
H24 H 0.6489 0.5658 0.3519 0.072 Uiso 1 1 calc R
C25 C 0.4554(8) 0.5597(5) 0.3312(5) 0.037(2) Uani 1 1 d .
C26 C 0.3618(8) 0.5111(5) 0.2997(5) 0.037(2) Uani 1 1 d .
H26 H 0.2767 0.5240 0.3010 0.045 Uiso 1 1 calc R
C27 C 0.3938(9) 0.4440(6) 0.2665(5) 0.042(2) Uani 1 1 d .
H27 H 0.3286 0.4127 0.2450 0.051 Uiso 1 1 calc R
C28 C 0.1494(10) 0.7229(6) 0.2698(5) 0.048(3) Uani 1 1 d .
H28 H 0.1024 0.7200 0.2263 0.058 Uiso 1 1 calc R
C29 C 0.2538(9) 0.6755(6) 0.2829(5) 0.043(2) Uani 1 1 d .
H29 H 0.2771 0.6420 0.2485 0.052 Uiso 1 1 calc R
C30 C 0.3265(8) 0.6772(6) 0.3486(5) 0.037(2) Uani 1 1 d .
C31 C 0.2908(9) 0.7341(6) 0.3947(6) 0.047(3) Uani 1 1 d .
H31 H 0.3385 0.7408 0.4376 0.056 Uiso 1 1 calc R
C32 C 0.1847(9) 0.7803(6) 0.3766(6) 0.047(3) Uani 1 1 d .
H32 H 0.1632 0.8182 0.4079 0.057 Uiso 1 1 calc R

loop_
_atom_site_aniso_label
_atom_site_aniso_U_11
_atom_site_aniso_U_22
_atom_site_aniso_U_33
_atom_site_aniso_U_23
_atom_site_aniso_U_13
_atom_site_aniso_U_12
Zn1 0.0363(6) 0.0466(7) 0.0706(9) -0.0217(7) -0.0017(6) -0.0043(5)
I1 0.0918(7) 0.0646(6) 0.1138(9) -0.0182(6) 0.0501(6) -0.0154(5)
I2 0.0687(6) 0.0974(8) 0.1258(10) -0.0181(7) -0.0378(6) 0.0248(5)
N1 0.046(5) 0.045(5) 0.044(5) 0.002(4) -0.015(4) -0.004(4)
N2 0.039(4) 0.044(5) 0.032(4) -0.004(4) -0.012(3) 0.008(4)
N3 0.041(4) 0.046(5) 0.051(6) 0.014(5) -0.001(4) -0.003(4)
N4 0.052(5) 0.045(5) 0.074(7) 0.018(5) 0.015(5) 0.008(4)
N5 0.075(7) 0.060(7) 0.099(10) 0.024(7) 0.025(7) 0.018(6)
N6 0.040(4) 0.064(6) 0.032(5) -0.006(4) -0.007(3) -0.002(4)
N7 0.081(7) 0.058(6) 0.052(6) -0.013(5) 0.003(5) 0.001(5)
N8 0.100(9) 0.054(7) 0.100(10) -0.013(7) 0.010(7) 0.009(6)
N9 0.033(4) 0.042(4) 0.051(5) -0.014(4) -0.008(4) 0.000(3)
N10 0.043(4) 0.042(5) 0.047(5) 0.010(4) -0.001(4) -0.002(4)
C1 0.032(5) 0.042(5) 0.036(6) -0.005(5) -0.015(4) 0.002(4)
C2 0.049(6) 0.064(7) 0.036(6) 0.009(5) -0.007(4) -0.001(5)
C3 0.044(5) 0.036(5) 0.052(7) 0.008(5) -0.007(5) -0.008(4)
C4 0.029(4) 0.030(5) 0.042(6) -0.002(4) -0.008(4) 0.004(4)
C5 0.049(5) 0.041(5) 0.035(6) 0.009(5) 0.000(4) -0.006(4)
C6 0.042(5) 0.040(5) 0.050(7) 0.005(5) -0.012(4) -0.010(4)
C7 0.030(5) 0.066(7) 0.042(6) 0.014(6) -0.010(4) -0.003(5)
C8 0.061(7) 0.072(8) 0.058(8) 0.002(7) -0.031(6) -0.001(6)
C9 0.059(7) 0.112(12) 0.057(8) 0.042(9) -0.023(6) 0.002(8)
C10 0.047(7) 0.084(10) 0.088(10) 0.032(9) -0.003(7) 0.007(7)
C11 0.034(5) 0.067(8) 0.057(7) 0.025(6) 0.002(5) 0.004(5)
C12 0.088(10) 0.051(8) 0.129(15) 0.048(10) 0.035(10) 0.030(7)
C13 0.089(9) 0.061(8) 0.085(10) -0.011(8) 0.047(8) -0.010(7)
C14 0.050(6) 0.069(8) 0.077(9) 0.014(7) 0.008(6) -0.005(6)
C15 0.039(5) 0.059(6) 0.031(6) -0.006(5) -0.005(4) 0.000(5)
C16 0.043(6) 0.065(7) 0.069(8) -0.014(7) -0.009(5) 0.000(5)
C17 0.057(7) 0.072(8) 0.059(8) -0.025(7) -0.009(6) -0.010(6)
C18 0.074(8) 0.061(8) 0.065(8) -0.022(7) -0.001(6) -0.012(6)
C19 0.063(7) 0.051(7) 0.041(6) -0.002(5) -0.004(5) 0.002(5)
C20 0.127(15) 0.079(11) 0.092(13) -0.002(10) 0.008(11) 0.025(11)
C21 0.087(11) 0.137(17) 0.119(15) 0.004(13) 0.006(10) 0.048(12)
C22 0.078(9) 0.066(9) 0.098(11) 0.003(8) 0.006(8) 0.011(7)
C23 0.036(5) 0.063(7) 0.086(9) -0.034(7) -0.008(5) 0.005(5)
C24 0.038(5) 0.056(7) 0.081(9) -0.029(6) -0.013(5) 0.002(5)
C25 0.042(5) 0.036(5) 0.031(5) -0.002(4) -0.003(4) 0.004(4)
C26 0.032(4) 0.038(5) 0.040(6) -0.001(5) -0.004(4) -0.005(4)
C27 0.042(5) 0.046(6) 0.037(6) 0.000(5) -0.004(4) -0.006(4)
C28 0.051(6) 0.055(6) 0.034(6) 0.007(5) -0.014(4) 0.006(5)
C29 0.043(5) 0.045(6) 0.039(6) 0.000(5) -0.002(4) 0.009(4)
C30 0.036(5) 0.040(5) 0.033(5) 0.004(4) -0.004(4) 0.003(4)
C31 0.040(5) 0.051(6) 0.044(6) -0.003(5) -0.015(4) 0.008(4)
C32 0.038(5) 0.048(6) 0.054(7) -0.003(5) -0.002(5) 0.008(4)

loop_
_atom_type_symbol
_atom_type_description
_atom_type_scat_dispersion_real
_atom_type_scat_dispersion_imag
_atom_type_scat_source
C C 0.0033 0.0016 'International Tables Vol C Tables 4.2.6.8 and 6.1.1.4'
H H 0.0000 0.0000 'International Tables Vol C Tables 4.2.6.8 and 6.1.1.4'
N N 0.0061 0.0033 'International Tables Vol C Tables 4.2.6.8 and 6.1.1.4'
I I -0.4742 1.8119 'International Tables Vol C Tables 4.2.6.8 and 6.1.1.4'
Zn Zn 0.2839 1.4301 'International Tables Vol C Tables 4.2.6.8 and 6.1.1.4'

loop_
_geom_angle_atom_site_label_1
_geom_angle_atom_site_label_2
_geom_angle_atom_site_label_3
_geom_angle
_geom_angle_site_symmetry_1
_geom_angle_site_symmetry_3
N10 Zn1 N9 100.0(3) 2_545 .
N10 Zn1 I2 110.1(2) 2_545 .
N9 Zn1 I2 109.7(2) . .
N10 Zn1 I1 109.7(3) 2_545 .
N9 Zn1 I1 104.3(3) . .
I2 Zn1 I1 120.83(6) . .
C7 N1 C15 122.6(8) . .
C7 N1 C1 117.3(8) . .
C15 N1 C1 116.3(8) . .
C30 N2 C25 124.3(7) . .
C30 N2 C4 117.8(8) . .
C25 N2 C4 117.8(7) . .
C7 N3 C11 118.9(9) . .
C14 N4 N5 113.8(12) . .
C14 N4 C11 126.9(10) . .
N5 N4 C11 119.3(11) . .
C12 N5 N4 103.4(11) . .
C19 N6 C15 117.5(9) . .
C22 N7 N8 112.3(12) . .
C22 N7 C19 127.2(11) . .
N8 N7 C19 120.6(11) . .
C20 N8 N7 103.2(13) . .
C27 N9 C23 116.5(8) . .
C27 N9 Zn1 122.9(6) . .
C23 N9 Zn1 120.2(7) . .
C32 N10 C28 117.8(9) . .
C32 N10 Zn1 121.5(7) . 2
C28 N10 Zn1 120.4(6) . 2
C6 C1 C2 120.3(8) . .
C6 C1 N1 119.8(9) . .
C2 C1 N1 119.9(9) . .
C1 C2 C3 119.9(10) . .
C1 C2 H2 120.1 . .
C3 C2 H2 120.1 . .
C4 C3 C2 119.4(9) . .
C4 C3 H3 120.3 . .
C2 C3 H3 120.3 . .
C3 C4 C5 121.3(8) . .
C3 C4 N2 118.8(8) . .
C5 C4 N2 119.8(9) . .
C6 C5 C4 118.0(9) . .
C6 C5 H5 121.0 . .
C4 C5 H5 121.0 . .
C1 C6 C5 120.9(9) . .
C1 C6 H6 119.5 . .
C5 C6 H6 119.5 . .
N3 C7 N1 116.2(8) . .
N3 C7 C8 121.2(11) . .
N1 C7 C8 122.5(11) . .
C9 C8 C7 117.0(13) . .
C9 C8 H8 121.5 . .
C7 C8 H8 121.5 . .
C10 C9 C8 122.0(11) . .
C10 C9 H9 119.0 . .
C8 C9 H9 119.0 . .
C11 C10 C9 116.7(12) . .
C11 C10 H10 121.7 . .
C9 C10 H10 121.7 . .
N3 C11 C10 124.1(13) . .
N3 C11 N4 113.3(9) . .
C10 C11 N4 122.6(12) . .
N5 C12 C13 112.9(12) . .
N5 C12 H12 123.5 . .
C13 C12 H12 123.5 . .
C12 C13 C14 106.0(14) . .
C12 C13 H13 127.0 . .
C14 C13 H13 127.0 . .
N4 C14 C13 103.8(12) . .
N4 C14 H14 128.1 . .
C13 C14 H14 128.1 . .
N6 C15 C16 122.0(10) . .
N6 C15 N1 114.5(8) . .
C16 C15 N1 123.4(10) . .
C17 C16 C15 117.8(11) . .
C17 C16 H16 121.1 . .
C15 C16 H16 121.1 . .
C18 C17 C16 120.3(11) . .
C18 C17 H17 119.8 . .
C16 C17 H17 119.8 . .
C17 C18 C19 118.4(12) . .
C17 C18 H18 120.8 . .
C19 C18 H18 120.8 . .
N6 C19 C18 123.9(11) . .
N6 C19 N7 114.4(10) . .
C18 C19 N7 121.6(11) . .
N8 C20 C21 114.5(16) . .
N8 C20 H20 122.7 . .
C21 C20 H20 122.7 . .
C22 C21 C20 103.5(15) . .
C22 C21 H21 128.2 . .
C20 C21 H21 128.2 . .
N7 C22 C21 106.5(15) . .
N7 C22 H22 126.7 . .
C21 C22 H22 126.7 . .
N9 C23 C24 123.7(9) . .
N9 C23 H23 118.1 . .
C24 C23 H23 118.1 . .
C23 C24 C25 118.6(9) . .
C23 C24 H24 120.7 . .
C25 C24 H24 120.7 . .
C26 C25 N2 123.7(8) . .
C26 C25 C24 117.5(9) . .
N2 C25 C24 118.7(8) . .
C27 C26 C25 120.1(9) . .
C27 C26 H26 119.9 . .
C25 C26 H26 119.9 . .
N9 C27 C26 123.5(9) . .
N9 C27 H27 118.3 . .
C26 C27 H27 118.3 . .
N10 C28 C29 123.1(9) . .
N10 C28 H28 118.4 . .
C29 C28 H28 118.4 . .
C28 C29 C30 120.1(10) . .
C28 C29 H29 119.9 . .
C30 C29 H29 119.9 . .
N2 C30 C31 121.0(8) . .
N2 C30 C29 123.2(9) . .
C31 C30 C29 115.7(8) . .
C32 C31 C30 120.0(9) . .
C32 C31 H31 120.0 . .
C30 C31 H31 120.0 . .
N10 C32 C31 122.9(10) . .
N10 C32 H32 118.5 . .
C31 C32 H32 118.5 . .

loop_
_geom_bond_atom_site_label_1
_geom_bond_atom_site_label_2
_geom_bond_distance
_geom_bond_site_symmetry_2
Zn1 N10 2.055(8) 2_545
Zn1 N9 2.067(8) .
Zn1 I2 2.5362(16) .
Zn1 I1 2.5583(18) .
N1 C7 1.396(13) .
N1 C15 1.420(13) .
N1 C1 1.457(11) .
N2 C30 1.387(11) .
N2 C25 1.394(12) .
N2 C4 1.463(11) .
N3 C7 1.337(14) .
N3 C11 1.349(13) .
N4 C14 1.360(16) .
N4 N5 1.364(13) .
N4 C11 1.413(15) .
N5 C12 1.307(19) .
N6 C19 1.333(14) .
N6 C15 1.333(13) .
N7 C22 1.341(17) .
N7 N8 1.354(15) .
N7 C19 1.412(15) .
N8 C20 1.27(2) .
N9 C27 1.341(12) .
N9 C23 1.351(12) .
N10 C32 1.331(13) .
N10 C28 1.332(13) .
N10 Zn1 2.055(8) 2
C1 C6 1.369(14) .
C1 C2 1.374(14) .
C2 C3 1.378(14) .
C2 H2 0.9300 .
C3 C4 1.368(14) .
C3 H3 0.9300 .
C4 C5 1.393(13) .
C5 C6 1.377(13) .
C5 H5 0.9300 .
C6 H6 0.9300 .
C7 C8 1.407(14) .
C8 C9 1.394(18) .
C8 H8 0.9300 .
C9 C10 1.37(2) .
C9 H9 0.9300 .
C10 C11 1.361(17) .
C10 H10 0.9300 .
C12 C13 1.38(2) .
C12 H12 0.9300 .
C13 C14 1.388(18) .
C13 H13 0.9300 .
C14 H14 0.9300 .
C15 C16 1.405(14) .
C16 C17 1.378(17) .
C16 H16 0.9300 .
C17 C18 1.349(17) .
C17 H17 0.9300 .
C18 C19 1.368(16) .
C18 H18 0.9300 .
C20 C21 1.39(2) .
C20 H20 0.9300 .
C21 C22 1.35(2) .
C21 H21 0.9300 .
C22 H22 0.9300 .
C23 C24 1.376(15) .
C23 H23 0.9300 .
C24 C25 1.407(13) .
C24 H24 0.9300 .
C25 C26 1.376(12) .
C26 C27 1.369(14) .
C26 H26 0.9300 .
C27 H27 0.9300 .
C28 C29 1.366(14) .
C28 H28 0.9300 .
C29 C30 1.412(13) .
C29 H29 0.9300 .
C30 C31 1.395(14) .
C31 C32 1.382(13) .
C31 H31 0.9300 .
C32 H32 0.9300 .

loop_
_geom_torsion_atom_site_label_1
_geom_torsion_atom_site_label_2
_geom_torsion_atom_site_label_3
_geom_torsion_atom_site_label_4
_geom_torsion
_geom_torsion_site_symmetry_1
C14 N4 N5 C12 -2.4(14) .
C11 N4 N5 C12 179.9(10) .
C22 N7 N8 C20 -2.4(17) .
C19 N7 N8 C20 178.0(12) .
N10 Zn1 N9 C27 -17.9(9) 2_545
I2 Zn1 N9 C27 -133.6(7) .
I1 Zn1 N9 C27 95.6(8) .
N10 Zn1 N9 C23 169.9(9) 2_545
I2 Zn1 N9 C23 54.2(9) .
I1 Zn1 N9 C23 -76.6(9) .
C7 N1 C1 C6 -117.3(11) .
C15 N1 C1 C6 41.3(13) .
C7 N1 C1 C2 63.8(13) .
C15 N1 C1 C2 -137.6(10) .
C6 C1 C2 C3 4.9(16) .
N1 C1 C2 C3 -176.3(10) .
C1 C2 C3 C4 -3.6(16) .
C2 C3 C4 C5 0.6(15) .
C2 C3 C4 N2 177.9(9) .
C30 N2 C4 C3 99.1(11) .
C25 N2 C4 C3 -78.1(11) .
C30 N2 C4 C5 -83.6(11) .
C25 N2 C4 C5 99.2(11) .
C3 C4 C5 C6 1.1(15) .
N2 C4 C5 C6 -176.2(9) .
C2 C1 C6 C5 -3.1(16) .
N1 C1 C6 C5 178.0(10) .
C4 C5 C6 C1 0.2(16) .
C11 N3 C7 N1 -178.6(9) .
C11 N3 C7 C8 -1.9(15) .
C15 N1 C7 N3 -143.9(10) .
C1 N1 C7 N3 13.3(13) .
C15 N1 C7 C8 39.5(15) .
C1 N1 C7 C8 -163.4(10) .
N3 C7 C8 C9 2.9(17) .
N1 C7 C8 C9 179.3(10) .
C7 C8 C9 C10 -2(2) .
C8 C9 C10 C11 1(2) .
C7 N3 C11 C10 0.2(16) .
C7 N3 C11 N4 -179.7(9) .
C9 C10 C11 N3 0.5(18) .
C9 C10 C11 N4 -179.6(11) .
C14 N4 C11 N3 -1.9(15) .
N5 N4 C11 N3 175.5(9) .
C14 N4 C11 C10 178.2(11) .
N5 N4 C11 C10 -4.4(16) .
N4 N5 C12 C13 2.7(15) .
N5 C12 C13 C14 -2.2(16) .
N5 N4 C14 C13 1.1(13) .
C11 N4 C14 C13 178.6(10) .
C12 C13 C14 N4 0.6(13) .
C19 N6 C15 C16 3.6(15) .
C19 N6 C15 N1 -172.7(9) .
C7 N1 C15 N6 -157.6(9) .
C1 N1 C15 N6 45.0(13) .
C7 N1 C15 C16 26.2(16) .
C1 N1 C15 C16 -131.2(11) .
N6 C15 C16 C17 -2.1(17) .
N1 C15 C16 C17 173.9(10) .
C15 C16 C17 C18 0.2(19) .
C16 C17 C18 C19 -0.1(19) .
C15 N6 C19 C18 -3.5(17) .
C15 N6 C19 N7 -179.8(9) .
C17 C18 C19 N6 1.7(19) .
C17 C18 C19 N7 177.8(11) .
C22 N7 C19 N6 -2.3(18) .
N8 N7 C19 N6 177.3(10) .
C22 N7 C19 C18 -178.7(13) .
N8 N7 C19 C18 0.9(17) .
N7 N8 C20 C21 2(2) .
N8 C20 C21 C22 0(2) .
N8 N7 C22 C21 2.3(17) .
C19 N7 C22 C21 -178.0(13) .
C20 C21 C22 N7 -1.2(19) .
C27 N9 C23 C24 -2.1(18) .
Zn1 N9 C23 C24 170.5(11) .
N9 C23 C24 C25 1(2) .
C30 N2 C25 C26 -32.2(15) .
C4 N2 C25 C26 144.8(9) .
C30 N2 C25 C24 150.7(10) .
C4 N2 C25 C24 -32.3(14) .
C23 C24 C25 C26 1.8(17) .
C23 C24 C25 N2 179.1(11) .
N2 C25 C26 C27 -179.7(9) .
C24 C25 C26 C27 -2.6(15) .
C23 N9 C27 C26 1.3(15) .
Zn1 N9 C27 C26 -171.1(8) .
C25 C26 C27 N9 1.1(15) .
C32 N10 C28 C29 4.5(16) .
Zn1 N10 C28 C29 -169.9(8) 2
N10 C28 C29 C30 1.0(16) .
C25 N2 C30 C31 164.3(10) .
C4 N2 C30 C31 -12.7(14) .
C25 N2 C30 C29 -19.0(15) .
C4 N2 C30 C29 164.0(9) .
C28 C29 C30 N2 177.7(9) .
C28 C29 C30 C31 -5.4(15) .
N2 C30 C31 C32 -178.5(9) .
C29 C30 C31 C32 4.6(15) .
C28 N10 C32 C31 -5.4(16) .
Zn1 N10 C32 C31 168.9(8) 2
C30 C31 C32 N10 0.7(17) .
